data_4345360
loop_
_publ_author_name
'Botezat, Olga'
'van Leusen, Jan'
'Kravtsov, Victor Ch'
'K\"ogerler, Paul'
'Baca, Svetlana G.'

_publ_section_title
;
 Ultralarge 3d/4f Coordination Wheels: From Carboxylate/Amino
 Alcohol-Supported {Fe4Ln2} to {Fe18Ln6} Rings.
;
_journal_issue 4
_journal_name_full 'Inorganic chemistry'
_journal_page_first 1814
_journal_page_last 1822
_journal_paper_doi 10.1021/acs.inorgchem.6b02100
_journal_volume 56
_journal_year 2017
_chemical_formula_sum 'C58 H118 Fe4 Ho2 N16 O26'
_chemical_formula_weight 2008.94
_chemical_name_systematic
; 
 ? 
;
_space_group_IT_number 2
_symmetry_cell_setting triclinic
_symmetry_space_group_name_Hall '-P 1'
_symmetry_space_group_name_H-M 'P -1'
_atom_sites_solution_hydrogens geom
_atom_sites_solution_primary direct
_atom_sites_solution_secondary difmap
_audit_creation_method SHELXL-97
_cell_angle_alpha 116.250(2)
_cell_angle_beta 98.102(2)
_cell_angle_gamma 101.251(2)
_cell_formula_units_Z 1
_cell_length_a 12.3487(12)
_cell_length_b 13.8221(14)
_cell_length_c 13.9621(14)
_cell_measurement_reflns_used 7375
_cell_measurement_temperature 100(2)
_cell_measurement_theta_max 26.79
_cell_measurement_theta_min 2.41
_cell_volume 2025.1(4)
_computing_cell_refinement 'Bruker SAINT'
_computing_data_collection 'Bruker APEX2'
_computing_data_reduction 'Bruker SAINT'
_computing_molecular_graphics 'Bruker SHELXTL'
_computing_publication_material 'Bruker SHELXTL'
_computing_structure_refinement 'SHELXL-97 (Sheldrick, 2008)'
_computing_structure_solution 'SHELXS-97 (Sheldrick, 2008)'
_diffrn_ambient_temperature 100(2)
_diffrn_measured_fraction_theta_full 0.998
_diffrn_measured_fraction_theta_max 0.998
_diffrn_measurement_device_type 'Bruker APEX-II CCD'
_diffrn_measurement_method '\f and \w scans'
_diffrn_radiation_monochromator graphite
_diffrn_radiation_source 'fine-focus sealed tube'
_diffrn_radiation_type MoK\a
_diffrn_radiation_wavelength 0.71073
_diffrn_reflns_av_R_equivalents 0.0370
_diffrn_reflns_av_sigmaI/netI 0.0405
_diffrn_reflns_limit_h_max 14
_diffrn_reflns_limit_h_min -14
_diffrn_reflns_limit_k_max 16
_diffrn_reflns_limit_k_min -16
_diffrn_reflns_limit_l_max 16
_diffrn_reflns_limit_l_min -16
_diffrn_reflns_number 22008
_diffrn_reflns_theta_full 25.00
_diffrn_reflns_theta_max 25.00
_diffrn_reflns_theta_min 2.06
_exptl_absorpt_coefficient_mu 2.709
_exptl_absorpt_correction_T_max 0.8124
_exptl_absorpt_correction_T_min 0.6711
_exptl_absorpt_correction_type multi-scan
_exptl_absorpt_process_details sadabs
_exptl_crystal_colour yellow
_exptl_crystal_density_diffrn 1.647
_exptl_crystal_density_method 'not measured'
_exptl_crystal_description prism
_exptl_crystal_F_000 1024
_exptl_crystal_size_max 0.16
_exptl_crystal_size_mid 0.11
_exptl_crystal_size_min 0.08
_refine_diff_density_max 3.776
_refine_diff_density_min -1.588
_refine_diff_density_rms 0.122
_refine_ls_extinction_method none
_refine_ls_goodness_of_fit_ref 1.090
_refine_ls_hydrogen_treatment constr
_refine_ls_matrix_type full
_refine_ls_number_parameters 550
_refine_ls_number_reflns 7123
_refine_ls_number_restraints 137
_refine_ls_restrained_S_all 1.095
_refine_ls_R_factor_all 0.0486
_refine_ls_R_factor_gt 0.0413
_refine_ls_shift/su_max 0.001
_refine_ls_shift/su_mean 0.000
_refine_ls_structure_factor_coef Fsqd
_refine_ls_weighting_details 'calc w=1/[\s^2^(Fo^2^)+(0.0330P)^2^+10.1431P] where P=(Fo^2^+2Fc^2^)/3'
_refine_ls_weighting_scheme calc
_refine_ls_wR_factor_gt 0.0949
_refine_ls_wR_factor_ref 0.1001
_reflns_number_gt 6361
_reflns_number_total 7123
_reflns_threshold_expression >2sigma(I)
_cod_data_source_file ic6b02100_si_004.cif
_cod_data_source_block sb450
_cod_depositor_comments
;
The following automatic conversions were performed:

'_symmetry_cell_setting' value 'Triclinic' changed to 'triclinic'
according to
/home/data/users/saulius/crontab/automatic-downloads/current/ACS/lib/dictionaries/cif_core.dic
dictionary named 'cif_core.dic' version 2.4.2 from 2011-04-26.

Automatic conversion script
Id: cif_fix_values 4973 2017-02-22 13:04:09Z antanas 
;
_cod_original_cell_volume 2025.1(3)
_cod_original_sg_symbol_H-M P-1
_cod_database_code 4345360

loop_
_symmetry_equiv_pos_as_xyz
'x, y, z'
'-x, -y, -z'

loop_
_atom_site_label
_atom_site_type_symbol
_atom_site_fract_x
_atom_site_fract_y
_atom_site_fract_z
_atom_site_U_iso_or_equiv
_atom_site_adp_type
_atom_site_occupancy
_atom_site_symmetry_multiplicity
_atom_site_calc_flag
_atom_site_refinement_flags
_atom_site_disorder_assembly
_atom_site_disorder_group
Ho1 Ho 0.99420(2) 0.18994(2) 0.26151(2) 0.02353(9) Uani 1 1 d . . .
Fe1 Fe 0.80348(7) -0.06691(7) 0.10826(6) 0.02400(19) Uani 1 1 d . A .
Fe2 Fe 1.19219(7) 0.24823(7) 0.13623(6) 0.02414(19) Uani 1 1 d . . .
C1 C 1.0414(5) 0.0809(5) 0.4270(5) 0.0288(13) Uani 1 1 d . . .
H1A H 1.0006 0.1288 0.4755 0.035 Uiso 1 1 calc R . .
H1B H 1.0849 0.0527 0.4691 0.035 Uiso 1 1 calc R . .
C2 C 0.9552(5) -0.0182(5) 0.3251(5) 0.0299(13) Uani 1 1 d . . .
H2A H 0.9900 -0.0800 0.2917 0.036 Uiso 1 1 calc R . .
H2B H 0.8878 -0.0468 0.3463 0.036 Uiso 1 1 calc R . .
C3 C 1.1938(5) 0.2541(5) 0.4917(5) 0.0315(13) Uani 1 1 d . . .
H3A H 1.2670 0.2783 0.4762 0.038 Uiso 1 1 calc R . .
H3B H 1.2109 0.2405 0.5554 0.038 Uiso 1 1 calc R . .
C4 C 1.1366(6) 0.3463(5) 0.5212(5) 0.0334(14) Uani 1 1 d . . .
H4A H 1.0690 0.3272 0.5471 0.040 Uiso 1 1 calc R . .
H4B H 1.1903 0.4178 0.5820 0.040 Uiso 1 1 calc R . .
C5 C 1.1926(5) 0.0831(5) 0.3321(5) 0.0261(12) Uani 1 1 d . . .
H5A H 1.1455 0.0042 0.2820 0.031 Uiso 1 1 calc R . .
H5B H 1.2556 0.0825 0.3842 0.031 Uiso 1 1 calc R . .
C6 C 1.2423(5) 0.1332(5) 0.2649(5) 0.0266(12) Uani 1 1 d . . .
H6A H 1.3057 0.2027 0.3144 0.032 Uiso 1 1 calc R . .
H6B H 1.2732 0.0788 0.2102 0.032 Uiso 1 1 calc R . .
C7 C 0.7977(5) 0.2423(5) 0.1154(5) 0.0316(13) Uani 1 1 d . . .
H7A H 0.8483 0.2529 0.0697 0.038 Uiso 1 1 calc R . .
H7B H 0.7336 0.2732 0.1055 0.038 Uiso 1 1 calc R . .
C8 C 0.7512(5) 0.1180(5) 0.0770(5) 0.0311(13) Uani 1 1 d . . .
H8A H 0.6850 0.1049 0.1068 0.037 Uiso 1 1 calc R . .
H8B H 0.7252 0.0756 -0.0047 0.037 Uiso 1 1 calc R . .
C9 C 0.9413(5) 0.4139(5) 0.2602(5) 0.0316(14) Uani 1 1 d . . .
H9A H 0.9780 0.4567 0.3406 0.038 Uiso 1 1 calc R . .
H9B H 0.8972 0.4586 0.2414 0.038 Uiso 1 1 calc R . .
C10 C 1.0332(5) 0.3971(5) 0.1968(5) 0.0307(13) Uani 1 1 d . . .
H10A H 1.0019 0.3813 0.1204 0.037 Uiso 1 1 calc R . .
H10B H 1.0986 0.4664 0.2333 0.037 Uiso 1 1 calc R . .
C11 C 0.7834(5) 0.3183(5) 0.3055(5) 0.0335(14) Uani 1 1 d . . .
H11A H 0.7136 0.2532 0.2674 0.040 Uiso 1 1 calc R . .
H11B H 0.7605 0.3874 0.3206 0.040 Uiso 1 1 calc R . .
C12 C 0.8394(6) 0.3266(5) 0.4128(5) 0.0350(14) Uani 1 1 d . . .
H12A H 0.9039 0.3966 0.4553 0.042 Uiso 1 1 calc R . .
H12B H 0.7836 0.3292 0.4576 0.042 Uiso 1 1 calc R . .
C13 C 0.6430(6) -0.0163(6) 0.2576(6) 0.0425(16) Uani 1 1 d . A .
C14 C 0.5266(6) -0.0755(6) 0.2611(5) 0.055(2) Uani 1 1 d D . .
C15 C 0.4364(14) -0.054(2) 0.1887(18) 0.113(6) Uani 0.588(9) 1 d PDU A 1
H15A H 0.4298 0.0220 0.2313 0.169 Uiso 0.588(9) 1 calc PR A 1
H15B H 0.3622 -0.1095 0.1667 0.169 Uiso 0.588(9) 1 calc PR A 1
H15C H 0.4606 -0.0612 0.1226 0.169 Uiso 0.588(9) 1 calc PR A 1
C15' C 0.454(3) -0.160(3) 0.1409(13) 0.117(7) Uani 0.412(9) 1 d PDU A 2
H15D H 0.4245 -0.1193 0.1063 0.175 Uiso 0.412(9) 1 calc PR A 2
H15E H 0.3891 -0.2133 0.1426 0.175 Uiso 0.412(9) 1 calc PR A 2
H15F H 0.5010 -0.2023 0.0981 0.175 Uiso 0.412(9) 1 calc PR A 2
C16 C 0.528(3) -0.064(4) 0.3774(17) 0.092(6) Uani 0.283(16) 1 d PDU A 1
H16A H 0.5446 -0.1296 0.3796 0.138 Uiso 0.283(16) 1 calc PR A 1
H16B H 0.4532 -0.0600 0.3920 0.138 Uiso 0.283(16) 1 calc PR A 1
H16C H 0.5871 0.0047 0.4337 0.138 Uiso 0.283(16) 1 calc PR A 1
C16' C 0.4854(13) 0.0161(11) 0.3492(12) 0.097(5) Uani 0.717(16) 1 d PDU A 2
H16D H 0.5391 0.0490 0.4218 0.145 Uiso 0.717(16) 1 calc PR A 2
H16E H 0.4093 -0.0183 0.3519 0.145 Uiso 0.717(16) 1 calc PR A 2
H16F H 0.4817 0.0753 0.3293 0.145 Uiso 0.717(16) 1 calc PR A 2
C17 C 0.496(2) -0.2030(9) 0.1755(19) 0.083(8) Uani 0.44(2) 1 d PDU A 1
H17A H 0.5082 -0.2110 0.1047 0.124 Uiso 0.44(2) 1 calc PR A 1
H17B H 0.4160 -0.2399 0.1652 0.124 Uiso 0.44(2) 1 calc PR A 1
H17C H 0.5453 -0.2381 0.2026 0.124 Uiso 0.44(2) 1 calc PR A 1
C17' C 0.5559(18) -0.135(2) 0.329(2) 0.107(8) Uani 0.56(2) 1 d PDU A 2
H17D H 0.5651 -0.2083 0.2803 0.161 Uiso 0.56(2) 1 calc PR A 2
H17E H 0.4939 -0.1461 0.3635 0.161 Uiso 0.56(2) 1 calc PR A 2
H17F H 0.6272 -0.0880 0.3870 0.161 Uiso 0.56(2) 1 calc PR A 2
C18 C 0.7880(5) -0.3102(5) 0.0452(5) 0.0276(13) Uani 1 1 d . . .
C19 C 0.7770(7) -0.4019(6) 0.0799(6) 0.0442(17) Uani 1 1 d . . .
C20 C 0.8044(10) -0.3498(7) 0.2041(7) 0.079(3) Uani 1 1 d . . .
H20A H 0.7865 -0.4092 0.2246 0.119 Uiso 1 1 calc R . .
H20B H 0.7588 -0.2978 0.2328 0.119 Uiso 1 1 calc R . .
H20C H 0.8859 -0.3084 0.2357 0.119 Uiso 1 1 calc R . .
C21 C 0.6484(9) -0.4699(9) 0.0346(10) 0.098(4) Uani 1 1 d . . .
H21A H 0.6259 -0.5010 -0.0458 0.148 Uiso 1 1 calc R . .
H21B H 0.6024 -0.4201 0.0686 0.148 Uiso 1 1 calc R . .
H21C H 0.6356 -0.5316 0.0525 0.148 Uiso 1 1 calc R . .
C22 C 0.8454(9) -0.4792(7) 0.0282(7) 0.067(3) Uani 1 1 d . . .
H22A H 0.8220 -0.5114 -0.0523 0.100 Uiso 1 1 calc R . .
H22B H 0.8326 -0.5400 0.0473 0.100 Uiso 1 1 calc R . .
H22C H 0.9267 -0.4371 0.0556 0.100 Uiso 1 1 calc R . .
C23 C 1.3387(6) 0.4573(6) 0.3429(6) 0.0457(17) Uani 1 1 d . A .
C24 C 1.4387(6) 0.5536(7) 0.3588(6) 0.0532(19) Uani 1 1 d D . .
C25 C 1.5402(8) 0.5074(9) 0.3276(11) 0.107(4) Uani 1 1 d . A .
H25A H 1.5149 0.4437 0.2522 0.160 Uiso 1 1 calc R . .
H25B H 1.5683 0.4821 0.3792 0.160 Uiso 1 1 calc R . .
H25C H 1.6016 0.5669 0.3317 0.160 Uiso 1 1 calc R . .
C26 C 1.3779(16) 0.6059(16) 0.2965(17) 0.092(5) Uani 0.588(9) 1 d PDU A 1
H26A H 1.3228 0.6385 0.3348 0.138 Uiso 0.588(9) 1 calc PR A 1
H26B H 1.3378 0.5471 0.2207 0.138 Uiso 0.588(9) 1 calc PR A 1
H26C H 1.4349 0.6651 0.2949 0.138 Uiso 0.588(9) 1 calc PR A 1
C26' C 1.418(2) 0.568(2) 0.2538(15) 0.080(6) Uani 0.412(9) 1 d PDU A 2
H26D H 1.3449 0.5840 0.2428 0.120 Uiso 0.412(9) 1 calc PR A 2
H26E H 1.4167 0.4984 0.1892 0.120 Uiso 0.412(9) 1 calc PR A 2
H26F H 1.4800 0.6306 0.2633 0.120 Uiso 0.412(9) 1 calc PR A 2
C27 C 1.4692(8) 0.6525(7) 0.4743(8) 0.084(3) Uani 1 1 d . A .
H27A H 1.5497 0.6950 0.4945 0.126 Uiso 1 1 calc R . .
H27B H 1.4566 0.6248 0.5266 0.126 Uiso 1 1 calc R . .
H27C H 1.4211 0.7016 0.4766 0.126 Uiso 1 1 calc R . .
C28 C 0.8174(19) 0.2118(10) 0.6217(9) 0.080(3) Uani 0.588(9) 1 d PDU A 1
H28A H 0.7534 0.2335 0.5935 0.096 Uiso 0.588(9) 1 calc PRD A 1
H28B H 0.8866 0.2479 0.6079 0.096 Uiso 0.588(9) 1 calc PR A 1
C28' C 0.777(2) 0.1740(15) 0.6513(15) 0.080(3) Uani 0.412(9) 1 d PDU A 2
H28C H 0.7902 0.1564 0.7126 0.096 Uiso 0.412(9) 1 calc PR A 2
H28D H 0.6987 0.1820 0.6389 0.096 Uiso 0.412(9) 1 calc PR A 2
C29 C 0.8358(16) 0.2645(14) 0.7459(10) 0.078(3) Uani 0.588(9) 1 d PDU A 1
H29A H 0.7642 0.2409 0.7629 0.117 Uiso 0.588(9) 1 calc PR A 1
H29B H 0.8604 0.3468 0.7790 0.117 Uiso 0.588(9) 1 calc PR A 1
H29C H 0.8948 0.2400 0.7762 0.117 Uiso 0.588(9) 1 calc PR A 1
C29' C 0.866(2) 0.2776(19) 0.6728(19) 0.082(4) Uani 0.412(9) 1 d PDU A 2
H29D H 0.9387 0.2602 0.6655 0.123 Uiso 0.412(9) 1 calc PR A 2
H29E H 0.8760 0.3382 0.7477 0.123 Uiso 0.412(9) 1 calc PR A 2
H29F H 0.8418 0.3017 0.6191 0.123 Uiso 0.412(9) 1 calc PR A 2
O1 O 0.9208(3) 0.0168(3) 0.2475(3) 0.0264(9) Uani 1 1 d . . .
O2 O 1.1017(3) 0.3600(3) 0.4260(3) 0.0306(9) Uani 1 1 d . . .
H2 H 1.1694 0.3926 0.4206 0.037 Uiso 1 1 d R . .
O3 O 1.1557(3) 0.1585(3) 0.2097(3) 0.0247(8) Uani 1 1 d . . .
O4 O 0.8385(3) 0.0800(3) 0.1146(3) 0.0258(8) Uani 1 1 d . . .
O5 O 1.0703(4) 0.3056(3) 0.1945(3) 0.0293(9) Uani 1 1 d . . .
O6 O 0.8807(3) 0.2297(3) 0.3897(3) 0.0304(9) Uani 1 1 d . . .
H6 H 0.8203 0.1720 0.3671 0.036 Uiso 1 1 d R . .
O7 O 0.6646(4) -0.0560(4) 0.1638(3) 0.0362(10) Uani 1 1 d . . .
O8 O 0.7086(4) 0.0647(4) 0.3467(4) 0.0477(12) Uani 1 1 d . . .
O9 O 0.7884(3) -0.2135(3) 0.1154(3) 0.0291(9) Uani 1 1 d . . .
O10 O 1.2058(4) 0.3389(3) 0.0527(3) 0.0290(9) Uani 1 1 d . . .
O11 O 1.3247(4) 0.3647(3) 0.2548(3) 0.0359(10) Uani 1 1 d . . .
O12 O 1.2837(4) 0.4791(4) 0.4151(4) 0.0504(12) Uani 1 1 d . . .
O13 O 0.7939(7) 0.0928(6) 0.5549(6) 0.104(3) Uani 1 1 d D . .
H13 H 0.7570 0.0849 0.4987 0.125 Uiso 1 1 d RD A .
N1 N 1.1215(4) 0.1490(4) 0.3949(4) 0.0269(11) Uani 1 1 d . . .
N2 N 0.8625(4) 0.3045(4) 0.2331(4) 0.0277(11) Uani 1 1 d . . .
N3 N 0.9241(4) -0.1160(4) 0.0141(4) 0.0241(10) Uani 1 1 d . . .
N4 N 1.0057(5) -0.1348(4) 0.0542(4) 0.0308(11) Uani 1 1 d . A .
N5 N 1.0838(5) -0.1524(5) 0.0912(4) 0.0467(15) Uani 1 1 d . . .
N6 N 0.7021(4) -0.1569(4) -0.0540(4) 0.0248(10) Uani 1 1 d . . .
N7 N 0.5983(5) -0.1815(5) -0.0853(5) 0.0508(16) Uani 1 1 d . A .
N8 N 0.5037(7) -0.2028(10) -0.1163(7) 0.120(4) Uani 1 1 d . . .

loop_
_atom_site_aniso_label
_atom_site_aniso_U_11
_atom_site_aniso_U_22
_atom_site_aniso_U_33
_atom_site_aniso_U_23
_atom_site_aniso_U_13
_atom_site_aniso_U_12
Ho1 0.03475(16) 0.02377(15) 0.02317(14) 0.01625(11) 0.01458(11) 0.01442(11)
Fe1 0.0316(4) 0.0265(4) 0.0234(4) 0.0168(3) 0.0130(3) 0.0125(4)
Fe2 0.0345(5) 0.0239(4) 0.0234(4) 0.0166(3) 0.0124(3) 0.0115(4)
C1 0.039(3) 0.033(3) 0.025(3) 0.021(3) 0.014(3) 0.012(3)
C2 0.040(3) 0.035(3) 0.027(3) 0.024(3) 0.015(3) 0.012(3)
C3 0.041(4) 0.031(3) 0.027(3) 0.016(3) 0.013(3) 0.012(3)
C4 0.044(4) 0.032(3) 0.030(3) 0.017(3) 0.019(3) 0.013(3)
C5 0.032(3) 0.028(3) 0.027(3) 0.018(3) 0.011(2) 0.014(3)
C6 0.032(3) 0.030(3) 0.026(3) 0.019(3) 0.012(2) 0.014(3)
C7 0.036(3) 0.037(3) 0.033(3) 0.021(3) 0.010(3) 0.020(3)
C8 0.039(4) 0.030(3) 0.028(3) 0.016(3) 0.006(3) 0.017(3)
C9 0.046(4) 0.027(3) 0.031(3) 0.017(3) 0.015(3) 0.021(3)
C10 0.040(4) 0.025(3) 0.041(3) 0.022(3) 0.017(3) 0.020(3)
C11 0.042(4) 0.031(3) 0.034(3) 0.016(3) 0.019(3) 0.018(3)
C12 0.042(4) 0.035(3) 0.035(3) 0.016(3) 0.022(3) 0.019(3)
C13 0.048(4) 0.055(4) 0.040(4) 0.032(4) 0.018(3) 0.020(4)
C14 0.045(4) 0.077(6) 0.058(5) 0.041(4) 0.027(4) 0.016(4)
C15 0.094(8) 0.125(9) 0.127(9) 0.073(7) 0.025(6) 0.024(6)
C15' 0.100(9) 0.127(9) 0.124(9) 0.067(7) 0.027(7) 0.019(7)
C16 0.083(8) 0.102(8) 0.094(8) 0.046(6) 0.047(7) 0.022(6)
C16' 0.079(7) 0.106(8) 0.102(7) 0.040(6) 0.047(6) 0.029(6)
C17 0.078(11) 0.067(11) 0.099(12) 0.039(8) 0.036(8) 0.007(7)
C17' 0.116(12) 0.102(11) 0.129(12) 0.082(9) 0.047(8) 0.008(7)
C18 0.030(3) 0.034(3) 0.030(3) 0.022(3) 0.011(2) 0.010(3)
C19 0.071(5) 0.037(4) 0.044(4) 0.032(3) 0.025(4) 0.020(4)
C20 0.172(10) 0.069(6) 0.051(5) 0.051(5) 0.057(6) 0.072(7)
C21 0.087(7) 0.098(8) 0.152(11) 0.104(8) 0.034(7) 0.005(6)
C22 0.119(8) 0.071(6) 0.064(5) 0.055(5) 0.050(5) 0.066(6)
C23 0.044(4) 0.043(4) 0.048(4) 0.024(4) 0.003(3) 0.011(3)
C24 0.043(4) 0.053(5) 0.060(5) 0.032(4) 0.004(4) 0.002(4)
C25 0.053(6) 0.077(7) 0.146(11) 0.022(7) 0.045(7) -0.008(5)
C26 0.100(8) 0.081(8) 0.099(8) 0.059(7) 0.010(6) 0.007(6)
C26' 0.091(8) 0.075(8) 0.089(8) 0.060(7) 0.018(6) 0.011(6)
C27 0.061(6) 0.052(5) 0.079(6) -0.008(5) 0.031(5) -0.022(4)
C28 0.115(10) 0.080(8) 0.047(6) 0.027(5) 0.033(6) 0.031(7)
C28' 0.115(10) 0.080(8) 0.048(6) 0.029(5) 0.033(6) 0.030(7)
C29 0.113(10) 0.079(8) 0.046(6) 0.032(5) 0.031(6) 0.029(7)
C29' 0.115(10) 0.082(8) 0.049(7) 0.028(6) 0.032(6) 0.028(7)
O1 0.041(2) 0.027(2) 0.0218(19) 0.0183(17) 0.0111(17) 0.0138(18)
O2 0.037(2) 0.032(2) 0.037(2) 0.0223(19) 0.0211(19) 0.0153(19)
O3 0.034(2) 0.028(2) 0.025(2) 0.0196(17) 0.0121(17) 0.0142(17)
O4 0.033(2) 0.028(2) 0.026(2) 0.0177(17) 0.0092(17) 0.0155(17)
O5 0.046(3) 0.026(2) 0.035(2) 0.0230(19) 0.0241(19) 0.0213(19)
O6 0.035(2) 0.034(2) 0.031(2) 0.0199(19) 0.0156(18) 0.0132(19)
O7 0.038(2) 0.051(3) 0.032(2) 0.024(2) 0.0199(19) 0.021(2)
O8 0.048(3) 0.053(3) 0.042(3) 0.024(2) 0.017(2) 0.006(2)
O9 0.042(2) 0.028(2) 0.027(2) 0.0193(19) 0.0165(18) 0.0116(19)
O10 0.043(2) 0.025(2) 0.027(2) 0.0190(18) 0.0134(18) 0.0094(18)
O11 0.047(3) 0.027(2) 0.030(2) 0.0126(19) 0.008(2) 0.007(2)
O12 0.045(3) 0.057(3) 0.056(3) 0.031(3) 0.026(3) 0.013(2)
O13 0.149(7) 0.104(6) 0.070(5) 0.058(4) 0.014(5) 0.028(5)
N1 0.037(3) 0.028(3) 0.023(2) 0.016(2) 0.014(2) 0.012(2)
N2 0.036(3) 0.024(3) 0.030(3) 0.015(2) 0.014(2) 0.014(2)
N3 0.029(3) 0.027(3) 0.025(2) 0.017(2) 0.010(2) 0.011(2)
N4 0.042(3) 0.032(3) 0.023(2) 0.013(2) 0.014(2) 0.018(2)
N5 0.056(4) 0.059(4) 0.028(3) 0.015(3) 0.010(3) 0.039(3)
N6 0.025(3) 0.029(3) 0.027(2) 0.017(2) 0.011(2) 0.010(2)
N7 0.036(4) 0.060(4) 0.045(4) 0.017(3) 0.012(3) 0.011(3)
N8 0.043(5) 0.163(10) 0.078(6) -0.002(6) 0.011(4) 0.025(5)

loop_
_atom_type_symbol
_atom_type_description
_atom_type_scat_dispersion_real
_atom_type_scat_dispersion_imag
_atom_type_scat_source
C C 0.0033 0.0016 'International Tables Vol C Tables 4.2.6.8 and 6.1.1.4'
H H 0.0000 0.0000 'International Tables Vol C Tables 4.2.6.8 and 6.1.1.4'
N N 0.0061 0.0033 'International Tables Vol C Tables 4.2.6.8 and 6.1.1.4'
O O 0.0106 0.0060 'International Tables Vol C Tables 4.2.6.8 and 6.1.1.4'
Fe Fe 0.3463 0.8444 'International Tables Vol C Tables 4.2.6.8 and 6.1.1.4'
Ho Ho -0.2175 4.6783 'International Tables Vol C Tables 4.2.6.8 and 6.1.1.4'

loop_
_geom_angle_atom_site_label_1
_geom_angle_atom_site_label_2
_geom_angle_atom_site_label_3
_geom_angle
_geom_angle_site_symmetry_1
_geom_angle_site_symmetry_3
O3 Ho1 O4 109.89(13) . .
O3 Ho1 O1 96.78(13) . .
O4 Ho1 O1 67.61(13) . .
O3 Ho1 O5 67.43(13) . .
O4 Ho1 O5 96.55(14) . .
O1 Ho1 O5 153.19(13) . .
O3 Ho1 O6 152.92(13) . .
O4 Ho1 O6 92.55(14) . .
O1 Ho1 O6 77.47(13) . .
O5 Ho1 O6 126.42(13) . .
O3 Ho1 O2 91.63(13) . .
O4 Ho1 O2 153.46(13) . .
O1 Ho1 O2 126.68(13) . .
O5 Ho1 O2 77.05(14) . .
O6 Ho1 O2 72.06(14) . .
O3 Ho1 N2 133.21(13) . .
O4 Ho1 N2 67.69(14) . .
O1 Ho1 N2 121.39(14) . .
O5 Ho1 N2 66.60(14) . .
O6 Ho1 N2 68.73(14) . .
O2 Ho1 N2 86.35(14) . .
O3 Ho1 N1 68.06(13) . .
O4 Ho1 N1 133.00(14) . .
O1 Ho1 N1 66.19(14) . .
O5 Ho1 N1 121.85(15) . .
O6 Ho1 N1 85.66(14) . .
O2 Ho1 N1 68.80(14) . .
N2 Ho1 N1 149.02(14) . .
O3 Ho1 Fe1 102.18(10) . .
O4 Ho1 Fe1 34.05(9) . .
O1 Ho1 Fe1 33.96(9) . .
O5 Ho1 Fe1 125.38(10) . .
O6 Ho1 Fe1 87.82(10) . .
O2 Ho1 Fe1 156.82(9) . .
N2 Ho1 Fe1 97.18(11) . .
N1 Ho1 Fe1 99.02(11) . .
O3 Ho1 Fe2 33.98(9) . .
O4 Ho1 Fe2 101.41(9) . .
O1 Ho1 Fe2 125.13(10) . .
O5 Ho1 Fe2 33.98(9) . .
O6 Ho1 Fe2 156.65(10) . .
O2 Ho1 Fe2 87.66(9) . .
N2 Ho1 Fe2 99.27(10) . .
N1 Ho1 Fe2 97.92(10) . .
Fe1 Ho1 Fe2 114.13(2) . .
O1 Fe1 O4 81.70(15) . .
O1 Fe1 O7 100.04(17) . .
O4 Fe1 O7 96.35(17) . .
O1 Fe1 O9 91.21(16) . .
O4 Fe1 O9 172.28(17) . .
O7 Fe1 O9 87.86(17) . .
O1 Fe1 N6 169.76(17) . .
O4 Fe1 N6 96.06(17) . .
O7 Fe1 N6 90.12(18) . .
O9 Fe1 N6 90.40(17) . .
O1 Fe1 N3 92.93(17) . .
O4 Fe1 N3 91.55(16) . .
O7 Fe1 N3 165.65(18) . .
O9 Fe1 N3 85.74(16) . .
N6 Fe1 N3 77.11(17) . .
O1 Fe1 Ho1 41.31(11) . .
O4 Fe1 Ho1 40.90(11) . .
O7 Fe1 Ho1 105.88(13) . .
O9 Fe1 Ho1 131.62(12) . .
N6 Fe1 Ho1 134.41(13) . .
N3 Fe1 Ho1 87.92(13) . .
O5 Fe2 O3 81.08(15) . .
O5 Fe2 O11 99.24(18) . .
O3 Fe2 O11 96.73(17) . .
O5 Fe2 O10 92.50(16) . .
O3 Fe2 O10 171.80(17) . .
O11 Fe2 O10 89.29(17) . .
O5 Fe2 N6 168.80(18) . 2_755
O3 Fe2 N6 94.41(16) . 2_755
O11 Fe2 N6 91.43(18) . 2_755
O10 Fe2 N6 90.99(17) . 2_755
O5 Fe2 N3 92.73(18) . 2_755
O3 Fe2 N3 89.92(16) . 2_755
O11 Fe2 N3 167.06(18) . 2_755
O10 Fe2 N3 85.29(16) . 2_755
N6 Fe2 N3 76.96(18) 2_755 2_755
O5 Fe2 Ho1 41.31(11) . .
O3 Fe2 Ho1 40.46(11) . .
O11 Fe2 Ho1 106.33(13) . .
O10 Fe2 Ho1 132.28(12) . .
N6 Fe2 Ho1 131.99(13) 2_755 .
N3 Fe2 Ho1 85.91(12) 2_755 .
N1 C1 C2 110.6(4) . .
N1 C1 H1A 109.5 . .
C2 C1 H1A 109.5 . .
N1 C1 H1B 109.5 . .
C2 C1 H1B 109.5 . .
H1A C1 H1B 108.1 . .
O1 C2 C1 109.5(5) . .
O1 C2 H2A 109.8 . .
C1 C2 H2A 109.8 . .
O1 C2 H2B 109.8 . .
C1 C2 H2B 109.8 . .
H2A C2 H2B 108.2 . .
N1 C3 C4 111.6(5) . .
N1 C3 H3A 109.3 . .
C4 C3 H3A 109.3 . .
N1 C3 H3B 109.3 . .
C4 C3 H3B 109.3 . .
H3A C3 H3B 108.0 . .
O2 C4 C3 109.9(5) . .
O2 C4 H4A 109.7 . .
C3 C4 H4A 109.7 . .
O2 C4 H4B 109.7 . .
C3 C4 H4B 109.7 . .
H4A C4 H4B 108.2 . .
N1 C5 C6 111.0(4) . .
N1 C5 H5A 109.4 . .
C6 C5 H5A 109.4 . .
N1 C5 H5B 109.4 . .
C6 C5 H5B 109.4 . .
H5A C5 H5B 108.0 . .
O3 C6 C5 109.5(4) . .
O3 C6 H6A 109.8 . .
C5 C6 H6A 109.8 . .
O3 C6 H6B 109.8 . .
C5 C6 H6B 109.8 . .
H6A C6 H6B 108.2 . .
N2 C7 C8 111.1(5) . .
N2 C7 H7A 109.4 . .
C8 C7 H7A 109.4 . .
N2 C7 H7B 109.4 . .
C8 C7 H7B 109.4 . .
H7A C7 H7B 108.0 . .
O4 C8 C7 109.2(5) . .
O4 C8 H8A 109.9 . .
C7 C8 H8A 109.9 . .
O4 C8 H8B 109.8 . .
C7 C8 H8B 109.9 . .
H8A C8 H8B 108.3 . .
N2 C9 C10 111.2(5) . .
N2 C9 H9A 109.4 . .
C10 C9 H9A 109.4 . .
N2 C9 H9B 109.4 . .
C10 C9 H9B 109.4 . .
H9A C9 H9B 108.0 . .
O5 C10 C9 109.1(4) . .
O5 C10 H10A 109.9 . .
C9 C10 H10A 109.9 . .
O5 C10 H10B 109.9 . .
C9 C10 H10B 109.9 . .
H10A C10 H10B 108.3 . .
N2 C11 C12 110.7(5) . .
N2 C11 H11A 109.5 . .
C12 C11 H11A 109.5 . .
N2 C11 H11B 109.5 . .
C12 C11 H11B 109.5 . .
H11A C11 H11B 108.1 . .
O6 C12 C11 109.2(5) . .
O6 C12 H12A 109.8 . .
C11 C12 H12A 109.8 . .
O6 C12 H12B 109.8 . .
C11 C12 H12B 109.8 . .
H12A C12 H12B 108.3 . .
O8 C13 O7 126.4(6) . .
O8 C13 C14 118.0(6) . .
O7 C13 C14 115.7(6) . .
C13 C14 C17' 104.0(9) . .
C13 C14 C16 111.8(16) . .
C17' C14 C16 40.2(17) . .
C13 C14 C15 105.7(9) . .
C17' C14 C15 150.0(12) . .
C16 C14 C15 127.2(19) . .
C13 C14 C15' 109.3(13) . .
C17' C14 C15' 112.5(19) . .
C16 C14 C15' 135(2) . .
C15 C14 C15' 53.2(15) . .
C13 C14 C17 107.9(10) . .
C17' C14 C17 74.3(14) . .
C16 C14 C17 109(2) . .
C15 C14 C17 93.0(14) . .
C15' C14 C17 40.4(15) . .
C13 C14 C16' 107.1(8) . .
C17' C14 C16' 97.3(12) . .
C16 C14 C16' 57.1(18) . .
C15 C14 C16' 77.4(12) . .
C15' C14 C16' 124.4(17) . .
C17 C14 C16' 145.0(11) . .
C14 C15 H15A 109.5 . .
C14 C15 H15B 109.5 . .
C14 C15 H15C 109.5 . .
C14 C15' H15D 109.5 . .
C14 C15' H15E 109.5 . .
H15D C15' H15E 109.5 . .
C14 C15' H15F 109.5 . .
H15D C15' H15F 109.5 . .
H15E C15' H15F 109.5 . .
C14 C16 H16A 109.5 . .
C14 C16 H16B 109.5 . .
C14 C16 H16C 109.5 . .
C14 C16' H16D 109.5 . .
C14 C16' H16E 109.5 . .
H16D C16' H16E 109.5 . .
C14 C16' H16F 109.5 . .
H16D C16' H16F 109.5 . .
H16E C16' H16F 109.5 . .
C14 C17 H17A 109.5 . .
C14 C17 H17B 109.5 . .
C14 C17 H17C 109.5 . .
C14 C17' H17D 109.5 . .
C14 C17' H17E 109.5 . .
H17D C17' H17E 109.5 . .
C14 C17' H17F 109.5 . .
H17D C17' H17F 109.5 . .
H17E C17' H17F 109.5 . .
O9 C18 O10 125.5(5) . 2_755
O9 C18 C19 117.7(5) . .
O10 C18 C19 116.8(5) 2_755 .
C22 C19 C20 113.8(7) . .
C22 C19 C18 111.1(5) . .
C20 C19 C18 110.5(6) . .
C22 C19 C21 108.7(8) . .
C20 C19 C21 107.1(8) . .
C18 C19 C21 105.2(6) . .
C19 C20 H20A 109.5 . .
C19 C20 H20B 109.5 . .
H20A C20 H20B 109.5 . .
C19 C20 H20C 109.5 . .
H20A C20 H20C 109.5 . .
H20B C20 H20C 109.5 . .
C19 C21 H21A 109.5 . .
C19 C21 H21B 109.5 . .
H21A C21 H21B 109.5 . .
C19 C21 H21C 109.5 . .
H21A C21 H21C 109.5 . .
H21B C21 H21C 109.5 . .
C19 C22 H22A 109.5 . .
C19 C22 H22B 109.5 . .
H22A C22 H22B 109.5 . .
C19 C22 H22C 109.5 . .
H22A C22 H22C 109.5 . .
H22B C22 H22C 109.5 . .
O12 C23 O11 129.6(7) . .
O12 C23 C24 117.4(7) . .
O11 C23 C24 112.9(6) . .
C27 C24 C23 111.1(7) . .
C27 C24 C25 113.5(7) . .
C23 C24 C25 109.3(7) . .
C27 C24 C26 97.9(11) . .
C23 C24 C26 101.5(9) . .
C25 C24 C26 122.5(11) . .
C27 C24 C26' 122.2(13) . .
C23 C24 C26' 108.3(11) . .
C25 C24 C26' 90.5(13) . .
C26 C24 C26' 33.1(12) . .
C24 C25 H25A 109.5 . .
C24 C25 H25B 109.5 . .
H25A C25 H25B 109.5 . .
C24 C25 H25C 109.5 . .
H25A C25 H25C 109.5 . .
H25B C25 H25C 109.5 . .
C24 C26 H26A 109.5 . .
C24 C26 H26B 109.5 . .
C24 C26 H26C 109.5 . .
C24 C26' H26D 109.5 . .
C24 C26' H26E 109.5 . .
H26D C26' H26E 109.5 . .
C24 C26' H26F 109.5 . .
H26D C26' H26F 109.5 . .
H26E C26' H26F 109.5 . .
C24 C27 H27A 109.5 . .
C24 C27 H27B 109.5 . .
H27A C27 H27B 109.5 . .
C24 C27 H27C 109.5 . .
H27A C27 H27C 109.5 . .
H27B C27 H27C 109.5 . .
O13 C28 C29 120.7(12) . .
O13 C28 H28A 107.1 . .
C29 C28 H28A 107.1 . .
O13 C28 H28B 107.1 . .
C29 C28 H28B 107.1 . .
H28A C28 H28B 106.8 . .
O13 C28' C29' 100.7(15) . .
O13 C28' H28C 111.6 . .
C29' C28' H28C 111.6 . .
O13 C28' H28D 111.6 . .
C29' C28' H28D 111.6 . .
H28C C28' H28D 109.4 . .
C28' C29' H29D 109.5 . .
C28' C29' H29E 109.5 . .
H29D C29' H29E 109.5 . .
C28' C29' H29F 109.5 . .
H29D C29' H29F 109.5 . .
H29E C29' H29F 109.5 . .
C2 O1 Fe1 128.9(3) . .
C2 O1 Ho1 126.4(3) . .
Fe1 O1 Ho1 104.74(15) . .
C4 O2 Ho1 114.9(3) . .
C4 O2 H2 101.3 . .
Ho1 O2 H2 113.6 . .
C6 O3 Fe2 121.4(3) . .
C6 O3 Ho1 125.7(3) . .
Fe2 O3 Ho1 105.56(16) . .
C8 O4 Fe1 121.2(3) . .
C8 O4 Ho1 125.8(3) . .
Fe1 O4 Ho1 105.05(16) . .
C10 O5 Fe2 129.5(3) . .
C10 O5 Ho1 125.8(3) . .
Fe2 O5 Ho1 104.71(16) . .
C12 O6 Ho1 116.0(3) . .
C12 O6 H6 106.5 . .
Ho1 O6 H6 110.8 . .
C13 O7 Fe1 136.2(4) . .
C18 O9 Fe1 131.7(3) . .
C18 O10 Fe2 130.9(4) 2_755 .
C23 O11 Fe2 135.0(4) . .
C28' O13 C28 37.9(10) . .
C28' O13 H13 114.7 . .
C28 O13 H13 99.2 . .
C3 N1 C5 110.6(5) . .
C3 N1 C1 111.4(4) . .
C5 N1 C1 110.9(4) . .
C3 N1 Ho1 111.0(3) . .
C5 N1 Ho1 107.2(3) . .
C1 N1 Ho1 105.7(3) . .
C7 N2 C9 111.1(4) . .
C7 N2 C11 110.4(5) . .
C9 N2 C11 112.0(4) . .
C7 N2 Ho1 107.4(3) . .
C9 N2 Ho1 104.9(3) . .
C11 N2 Ho1 110.7(3) . .
N4 N3 Fe2 118.6(4) . 2_755
N4 N3 Fe1 118.5(4) . .
Fe2 N3 Fe1 98.64(19) 2_755 .
N5 N4 N3 179.2(6) . .
N7 N6 Fe1 127.7(4) . .
N7 N6 Fe2 126.3(4) . 2_755
Fe1 N6 Fe2 101.4(2) . 2_755
N8 N7 N6 177.9(10) . .

loop_
_geom_bond_atom_site_label_1
_geom_bond_atom_site_label_2
_geom_bond_distance
_geom_bond_site_symmetry_2
Ho1 O3 2.271(4) .
Ho1 O4 2.282(4) .
Ho1 O1 2.297(4) .
Ho1 O5 2.301(4) .
Ho1 O6 2.368(4) .
Ho1 O2 2.389(4) .
Ho1 N2 2.586(5) .
Ho1 N1 2.592(5) .
Ho1 Fe1 3.3654(9) .
Ho1 Fe2 3.3719(8) .
Fe1 O1 1.944(4) .
Fe1 O4 1.951(4) .
Fe1 O7 1.984(4) .
Fe1 O9 2.047(4) .
Fe1 N6 2.085(5) .
Fe1 N3 2.136(5) .
Fe2 O5 1.949(4) .
Fe2 O3 1.956(4) .
Fe2 O11 1.965(4) .
Fe2 O10 2.056(4) .
Fe2 N6 2.097(5) 2_755
Fe2 N3 2.131(5) 2_755
C1 N1 1.482(7) .
C1 C2 1.522(8) .
C1 H1A 0.9900 .
C1 H1B 0.9900 .
C2 O1 1.416(6) .
C2 H2A 0.9900 .
C2 H2B 0.9900 .
C3 N1 1.467(7) .
C3 C4 1.503(8) .
C3 H3A 0.9900 .
C3 H3B 0.9900 .
C4 O2 1.444(7) .
C4 H4A 0.9900 .
C4 H4B 0.9900 .
C5 N1 1.481(7) .
C5 C6 1.519(7) .
C5 H5A 0.9900 .
C5 H5B 0.9900 .
C6 O3 1.420(6) .
C6 H6A 0.9900 .
C6 H6B 0.9900 .
C7 N2 1.480(7) .
C7 C8 1.510(8) .
C7 H7A 0.9900 .
C7 H7B 0.9900 .
C8 O4 1.420(7) .
C8 H8A 0.9900 .
C8 H8B 0.9900 .
C9 N2 1.481(7) .
C9 C10 1.527(8) .
C9 H9A 0.9900 .
C9 H9B 0.9900 .
C10 O5 1.415(6) .
C10 H10A 0.9900 .
C10 H10B 0.9900 .
C11 N2 1.481(7) .
C11 C12 1.503(9) .
C11 H11A 0.9900 .
C11 H11B 0.9900 .
C12 O6 1.446(7) .
C12 H12A 0.9900 .
C12 H12B 0.9900 .
C13 O8 1.260(8) .
C13 O7 1.268(8) .
C13 C14 1.529(10) .
C14 C17' 1.557(7) .
C14 C16 1.557(7) .
C14 C15 1.557(7) .
C14 C15' 1.557(7) .
C14 C17 1.557(7) .
C14 C16' 1.557(7) .
C15 H15A 0.9800 .
C15 H15B 0.9800 .
C15 H15C 0.9800 .
C15' H15D 0.9800 .
C15' H15E 0.9800 .
C15' H15F 0.9800 .
C16 H16A 0.9800 .
C16 H16B 0.9800 .
C16 H16C 0.9800 .
C16' H16D 0.9800 .
C16' H16E 0.9800 .
C16' H16F 0.9800 .
C17 H17A 0.9800 .
C17 H17B 0.9800 .
C17 H17C 0.9800 .
C17' H17D 0.9800 .
C17' H17E 0.9800 .
C17' H17F 0.9800 .
C18 O9 1.258(7) .
C18 O10 1.262(7) 2_755
C18 C19 1.536(8) .
C19 C22 1.490(10) .
C19 C20 1.508(10) .
C19 C21 1.554(12) .
C20 H20A 0.9800 .
C20 H20B 0.9800 .
C20 H20C 0.9800 .
C21 H21A 0.9800 .
C21 H21B 0.9800 .
C21 H21C 0.9800 .
C22 H22A 0.9800 .
C22 H22B 0.9800 .
C22 H22C 0.9800 .
C23 O12 1.253(9) .
C23 O11 1.282(8) .
C23 C24 1.538(10) .
C24 C27 1.513(11) .
C24 C25 1.544(12) .
C24 C26 1.557(7) .
C24 C26' 1.557(7) .
C25 H25A 0.9800 .
C25 H25B 0.9800 .
C25 H25C 0.9800 .
C26 H26A 0.9800 .
C26 H26B 0.9800 .
C26 H26C 0.9800 .
C26' H26D 0.9800 .
C26' H26E 0.9800 .
C26' H26F 0.9800 .
C27 H27A 0.9800 .
C27 H27B 0.9800 .
C27 H27C 0.9800 .
C28 O13 1.428(10) .
C28 C29 1.515(8) .
C28 H28A 0.9900 .
C28 H28B 0.9900 .
C28' O13 1.398(12) .
C28' C29' 1.507(12) .
C28' H28C 0.9900 .
C28' H28D 0.9900 .
C29 H29A 0.9800 .
C29 H29B 0.9800 .
C29 H29C 0.9800 .
C29' H29D 0.9800 .
C29' H29E 0.9800 .
C29' H29F 0.9800 .
O2 H2 0.8998 .
O6 H6 0.8786 .
O10 C18 1.262(7) 2_755
O13 H13 0.8001 .
N3 N4 1.213(7) .
N3 Fe2 2.131(5) 2_755
N4 N5 1.148(7) .
N6 N7 1.220(7) .
N6 Fe2 2.097(5) 2_755
N7 N8 1.118(9) .

loop_
_geom_hbond_atom_site_label_D
_geom_hbond_atom_site_label_H
_geom_hbond_atom_site_label_A
_geom_hbond_distance_DH
_geom_hbond_distance_HA
_geom_hbond_distance_DA
_geom_hbond_angle_DHA
O13 H13 O8 0.80 2.00 2.773(8) 163.1
O6 H6 O8 0.88 1.70 2.573(6) 169.9
O2 H2 O12 0.90 1.70 2.581(6) 166.5
